data_7100890
_journal_name_full 'Chemical Communications'
_journal_paper_doi 10.1039/b517640a
_journal_year 2006
_chemical_absolute_configuration ad
_chemical_formula_moiety 'C24 H40 B1 N6 O3 Tl1'
_chemical_formula_sum 'C24 H40 B N6 O3 Tl'
_chemical_formula_weight 675.8
_space_group_IT_number 19
_space_group_name_Hall 'P 2ac 2ab'
_space_group_name_H-M_alt 'P 21 21 21'
_symmetry_cell_setting orthorhombic
_symmetry_Int_Tables_number 19
_symmetry_space_group_name_Hall 'P 2ac 2ab'
_symmetry_space_group_name_H-M 'P 21 21 21'
_cell_angle_alpha 90
_cell_angle_beta 90
_cell_angle_gamma 90
_cell_formula_units_Z 4
_cell_length_a 7.870(1)
_cell_length_b 14.415(1)
_cell_length_c 24.533(3)
_cell_measurement_temperature 150(2)
_cell_volume 2783.2(5)
_diffrn_ambient_temperature 150(2)
_exptl_crystal_density_diffrn 1.613
_cod_database_code 7100890

loop_
_symmetry_equiv_pos_as_xyz
'x, y, z'
'-x+1/2, -y, z+1/2'
'x+1/2, -y+1/2, -z'
'-x, y+1/2, -z+1/2'

loop_
_atom_site_label
_atom_site_type_symbol
_atom_site_fract_x
_atom_site_fract_y
_atom_site_fract_z
_atom_site_U_iso_or_equiv
_atom_site_adp_type
_atom_site_occupancy
_atom_site_symmetry_multiplicity
_atom_site_calc_flag
_atom_site_refinement_flags
_atom_site_disorder_assembly
_atom_site_disorder_group
C1 C 0.9638(5) 0.5298(2) -0.05308(18) 0.0260(10) Uani 1 1 d . . .
C2 C 1.1328(6) 0.5415(2) -0.06869(18) 0.0288(9) Uani 1 1 d . . .
H2 H 1.1744 0.5574 -0.1038 0.035 Uiso 1 1 calc R . .
C3 C 1.2256(5) 0.5251(2) -0.02274(17) 0.0298(11) Uani 1 1 d . . .
H3 H 1.3459 0.5281 -0.0201 0.036 Uiso 1 1 calc R . .
C4 C 0.8054(6) 0.5418(3) -0.08799(18) 0.0309(10) Uani 1 1 d . . .
C5 C 0.6781(6) 0.4645(3) -0.07623(19) 0.0401(12) Uani 1 1 d . . .
H5A H 0.6426 0.4678 -0.038 0.06 Uiso 1 1 calc R . .
H5B H 0.7313 0.4042 -0.0833 0.06 Uiso 1 1 calc R . .
H5C H 0.5786 0.4719 -0.0999 0.06 Uiso 1 1 calc R . .
C6 C 0.8553(6) 0.5402(3) -0.14853(18) 0.0444(13) Uani 1 1 d . . .
H6A H 0.7539 0.5497 -0.171 0.067 Uiso 1 1 calc R . .
H6B H 0.9065 0.4801 -0.1574 0.067 Uiso 1 1 calc R . .
H6C H 0.9375 0.5898 -0.1558 0.067 Uiso 1 1 calc R . .
C7 C 0.7214(5) 0.6358(3) -0.07701(17) 0.0327(10) Uani 1 1 d . . .
H7A H 0.8056 0.6859 -0.0829 0.039 Uiso 1 1 calc R . .
H7B H 0.6271 0.6452 -0.1031 0.039 Uiso 1 1 calc R . .
C8 C 0.5686(6) 0.7258(3) -0.0144(2) 0.0466(14) Uani 1 1 d . . .
H8A H 0.6457 0.7783 -0.0199 0.07 Uiso 1 1 calc R . .
H8B H 0.5247 0.727 0.023 0.07 Uiso 1 1 calc R . .
H8C H 0.4737 0.7302 -0.0402 0.07 Uiso 1 1 calc R . .
C9 C 0.9691(5) 0.6628(3) 0.16162(17) 0.0265(10) Uani 1 1 d . A .
C10 C 1.1388(6) 0.6814(3) 0.17391(16) 0.0308(10) Uani 1 1 d . . .
H10 H 1.182 0.7278 0.1977 0.037 Uiso 1 1 calc R . .
C11 C 1.2288(5) 0.6184(3) 0.14425(18) 0.0312(10) Uani 1 1 d . . .
H11 H 1.349 0.6127 0.144 0.037 Uiso 1 1 calc R . .
C12 C 0.8089(6) 0.7074(3) 0.18394(18) 0.0332(11) Uani 1 1 d D . .
C13 C 0.7239(6) 0.6395(3) 0.2239(2) 0.0551(15) Uani 1 1 d . A .
H13A H 0.6946 0.5821 0.2046 0.083 Uiso 1 1 calc R . .
H13B H 0.6204 0.6677 0.2386 0.083 Uiso 1 1 calc R . .
H13C H 0.8024 0.6254 0.2537 0.083 Uiso 1 1 calc R . .
C14 C 0.6856(7) 0.7318(3) 0.1388(2) 0.0411(15) Uani 1 1 d . A .
H14A H 0.737 0.7785 0.1149 0.062 Uiso 1 1 calc R . .
H14B H 0.5809 0.7568 0.1547 0.062 Uiso 1 1 calc R . .
H14C H 0.659 0.676 0.1176 0.062 Uiso 1 1 calc R . .
C15A C 0.8672(9) 0.7996(5) 0.2117(3) 0.0356(19) Uiso 0.751(6) 1 d PD A 1
H15A H 0.9439 0.7859 0.2427 0.043 Uiso 0.751(6) 1 calc PR A 1
H15B H 0.9293 0.8387 0.1852 0.043 Uiso 0.751(6) 1 calc PR A 1
C16A C 0.7622(9) 0.9327(4) 0.2549(3) 0.051(2) Uani 0.751(6) 1 d PD A 1
H16A H 0.658 0.9629 0.2677 0.077 Uiso 0.751(6) 1 calc PR A 1
H16B H 0.8184 0.9726 0.228 0.077 Uiso 0.751(6) 1 calc PR A 1
H16C H 0.8386 0.9223 0.2858 0.077 Uiso 0.751(6) 1 calc PR A 1
C15B C 0.826(3) 0.7856(10) 0.2251(7) 0.042(8) Uiso 0.249(6) 1 d PD A 2
H15C H 0.7134 0.8016 0.2408 0.05 Uiso 0.249(6) 1 calc PR A 2
H15D H 0.903 0.7676 0.2551 0.05 Uiso 0.249(6) 1 calc PR A 2
C16B C 0.918(3) 0.9369(11) 0.2328(7) 0.046(6) Uiso 0.249(6) 1 d PD A 2
H16D H 0.9639 0.9902 0.2127 0.069 Uiso 0.249(6) 1 calc PR A 2
H16E H 0.9993 0.9185 0.2612 0.069 Uiso 0.249(6) 1 calc PR A 2
H16F H 0.81 0.954 0.2497 0.069 Uiso 0.249(6) 1 calc PR A 2
C17 C 0.9103(5) 0.2919(2) 0.12836(16) 0.0215(9) Uani 1 1 d . A .
C18 C 1.0730(5) 0.2541(3) 0.13608(16) 0.0246(9) Uani 1 1 d . . .
H18 H 1.1006 0.1954 0.1514 0.03 Uiso 1 1 calc R . .
C19 C 1.1829(5) 0.3195(3) 0.11698(16) 0.0256(10) Uani 1 1 d . . .
H19 H 1.3033 0.3143 0.1166 0.031 Uiso 1 1 calc R . .
C20 C 0.7387(5) 0.2496(3) 0.14282(18) 0.0220(11) Uani 1 1 d . . .
C21 C 0.6381(6) 0.3163(3) 0.17884(16) 0.0303(10) Uani 1 1 d . . .
H21A H 0.7059 0.3325 0.211 0.045 Uiso 1 1 calc R . .
H21B H 0.5323 0.2864 0.1905 0.045 Uiso 1 1 calc R . .
H21C H 0.6116 0.3726 0.1582 0.045 Uiso 1 1 calc R . .
C22 C 0.7687(5) 0.1584(3) 0.17460(17) 0.0319(11) Uani 1 1 d . . .
H22A H 0.8261 0.1135 0.1509 0.048 Uiso 1 1 calc R . .
H22B H 0.6592 0.133 0.1864 0.048 Uiso 1 1 calc R . .
H22C H 0.8396 0.171 0.2066 0.048 Uiso 1 1 calc R . .
C23 C 0.6390(6) 0.2232(2) 0.09194(16) 0.0264(9) Uani 1 1 d . . .
H23A H 0.7106 0.1833 0.0684 0.032 Uiso 1 1 calc R . .
H23B H 0.5377 0.1868 0.1027 0.032 Uiso 1 1 calc R . .
C24 C 0.4928(5) 0.2759(3) 0.01466(17) 0.0326(11) Uani 1 1 d . . .
H24A H 0.5672 0.2423 -0.0106 0.049 Uiso 1 1 calc R . .
H24B H 0.4492 0.3319 -0.0032 0.049 Uiso 1 1 calc R . .
H24C H 0.3975 0.236 0.0252 0.049 Uiso 1 1 calc R . .
B B 1.1683(6) 0.4849(3) 0.0776(2) 0.0330(13) Uani 1 1 d . . .
H1 H 1.2948 0.4785 0.0787 0.04 Uiso 1 1 calc R . .
N1 N 1.1192(3) 0.5041(3) 0.01816(11) 0.0236(6) Uani 1 1 d . . .
N2 N 0.9542(3) 0.5084(3) -0.00040(12) 0.0231(7) Uani 1 1 d . . .
N3 N 1.1211(4) 0.5658(2) 0.11549(14) 0.0224(8) Uani 1 1 d . A .
N4 N 0.9580(4) 0.5929(2) 0.12596(15) 0.0252(9) Uani 1 1 d . . .
N5 N 1.0931(4) 0.3929(2) 0.09859(15) 0.0236(8) Uani 1 1 d . A .
N6 N 0.9233(4) 0.3760(2) 0.10595(15) 0.0242(9) Uani 1 1 d . . .
O1 O 0.6581(4) 0.64132(18) -0.02336(12) 0.0369(7) Uani 1 1 d . . .
O2A O 0.7211(5) 0.8466(3) 0.23046(18) 0.0477(14) Uani 0.751(6) 1 d PD A 1
O2B O 0.8924(15) 0.8610(8) 0.1960(5) 0.035(4) Uani 0.249(6) 1 d PD A 2
O3 O 0.5868(3) 0.30136(17) 0.06212(11) 0.0266(7) Uani 1 1 d . . .
Tl Tl 0.711571(15) 0.501064(14) 0.071376(5) 0.02493(5) Uani 1 1 d . A .

loop_
_atom_site_aniso_label
_atom_site_aniso_U_11
_atom_site_aniso_U_22
_atom_site_aniso_U_33
_atom_site_aniso_U_23
_atom_site_aniso_U_13
_atom_site_aniso_U_12
C1 0.028(3) 0.018(2) 0.032(2) -0.0038(16) 0.000(2) -0.0004(16)
C2 0.034(3) 0.0239(18) 0.028(2) 0.0004(19) 0.008(2) 0.0036(19)
C3 0.021(2) 0.027(2) 0.041(3) -0.0012(18) 0.005(2) -0.0021(17)
C4 0.035(3) 0.029(2) 0.029(2) -0.0012(19) -0.005(2) -0.001(2)
C5 0.048(3) 0.027(2) 0.045(3) -0.008(2) -0.013(3) 0.002(2)
C6 0.042(3) 0.047(3) 0.044(3) -0.005(2) -0.001(3) -0.013(2)
C7 0.040(3) 0.028(2) 0.030(3) 0.003(2) -0.009(2) 0.004(2)
C8 0.049(3) 0.041(3) 0.049(4) -0.005(3) -0.012(3) 0.020(2)
C9 0.031(3) 0.024(2) 0.025(2) 0.008(2) 0.003(2) -0.0026(19)
C10 0.034(3) 0.030(2) 0.028(3) -0.002(2) -0.008(2) -0.008(2)
C11 0.024(2) 0.032(2) 0.037(3) 0.004(2) -0.002(2) -0.0088(19)
C12 0.041(3) 0.026(2) 0.033(3) -0.002(2) 0.001(2) 0.003(2)
C13 0.064(4) 0.046(3) 0.056(4) 0.004(3) 0.032(3) 0.000(3)
C14 0.038(3) 0.035(3) 0.051(3) -0.011(3) -0.005(3) 0.010(3)
C16A 0.088(6) 0.027(3) 0.039(4) -0.004(3) 0.013(4) -0.004(3)
C17 0.025(2) 0.021(2) 0.019(2) -0.0021(18) -0.0016(18) 0.0025(17)
C18 0.025(2) 0.028(2) 0.021(2) 0.0014(19) -0.0007(19) 0.0055(18)
C19 0.018(2) 0.030(2) 0.028(2) -0.005(2) -0.0037(19) 0.0075(18)
C20 0.023(3) 0.025(2) 0.018(2) 0.0011(18) 0.002(2) 0.0028(18)
C21 0.031(2) 0.038(3) 0.022(2) -0.006(2) 0.006(2) 0.001(2)
C22 0.031(3) 0.031(2) 0.034(3) 0.003(2) -0.001(2) 0.0003(19)
C23 0.028(2) 0.022(2) 0.030(2) 0.0029(18) 0.004(2) -0.0003(18)
C24 0.031(3) 0.041(3) 0.026(3) 0.002(2) -0.006(2) -0.007(2)
B 0.012(2) 0.044(4) 0.043(3) 0.001(3) 0.0018(19) 0.001(2)
N1 0.0163(14) 0.0243(14) 0.0302(16) -0.001(3) 0.0017(13) -0.004(2)
N2 0.0170(15) 0.0197(17) 0.0327(17) -0.001(2) -0.0017(13) -0.003(2)
N3 0.0129(19) 0.0253(18) 0.029(2) -0.0016(17) -0.0045(17) -0.0031(16)
N4 0.026(2) 0.0210(18) 0.028(2) -0.0034(17) 0.0011(18) -0.0008(16)
N5 0.018(2) 0.0215(18) 0.031(2) -0.0015(16) -0.0050(17) 0.0037(15)
N6 0.0156(19) 0.0207(18) 0.036(2) -0.0030(17) 0.0014(17) 0.0000(15)
O1 0.0455(19) 0.0315(16) 0.0336(18) -0.0028(14) -0.0047(16) 0.0160(14)
O2A 0.056(3) 0.030(2) 0.057(3) -0.014(2) 0.014(3) 0.001(2)
O2B 0.042(8) 0.033(7) 0.030(7) 0.001(6) 0.016(6) 0.010(6)
O3 0.0259(17) 0.0267(14) 0.0272(17) 0.0015(13) -0.0060(13) -0.0060(12)
Tl 0.01496(7) 0.02548(7) 0.03434(8) 0.00029(16) -0.00076(6) 0.00123(12)

loop_
_geom_bond_atom_site_label_1
_geom_bond_atom_site_label_2
_geom_bond_distance
_geom_bond_site_symmetry_2
_geom_bond_publ_flag
C1 N2 1.331(5) . ?
C1 C2 1.394(6) . ?
C1 C4 1.522(6) . ?
C2 C3 1.364(6) . ?
C2 H2 0.95 . ?
C3 N1 1.342(4) . ?
C3 H3 0.95 . ?
C4 C5 1.525(6) . ?
C4 C7 1.531(5) . ?
C4 C6 1.536(6) . ?
C5 H5A 0.98 . ?
C5 H5B 0.98 . ?
C5 H5C 0.98 . ?
C6 H6A 0.98 . ?
C6 H6B 0.98 . ?
C6 H6C 0.98 . ?
C7 O1 1.410(5) . ?
C7 H7A 0.99 . ?
C7 H7B 0.99 . ?
C8 O1 1.423(5) . ?
C8 H8A 0.98 . ?
C8 H8B 0.98 . ?
C8 H8C 0.98 . ?
C9 N4 1.337(5) . ?
C9 C10 1.395(6) . ?
C9 C12 1.518(6) . ?
C10 C11 1.362(5) . ?
C10 H10 0.95 . ?
C11 N3 1.338(5) . ?
C11 H11 0.95 . ?
C12 C14 1.514(6) . ?
C12 C15B 1.520(14) . ?
C12 C13 1.538(6) . ?
C12 C15A 1.563(7) . ?
C13 H13A 0.98 . ?
C13 H13B 0.98 . ?
C13 H13C 0.98 . ?
C14 H14A 0.98 . ?
C14 H14B 0.98 . ?
C14 H14C 0.98 . ?
C15A O2A 1.411(7) . ?
C15A H15A 0.99 . ?
C15A H15B 0.99 . ?
C16A O2A 1.416(6) . ?
C16A H16A 0.98 . ?
C16A H16B 0.98 . ?
C16A H16C 0.98 . ?
C15B O2B 1.402(16) . ?
C15B H15C 0.99 . ?
C15B H15D 0.99 . ?
C16B O2B 1.433(14) . ?
C16B H16D 0.98 . ?
C16B H16E 0.98 . ?
C16B H16F 0.98 . ?
C17 N6 1.335(4) . ?
C17 C18 1.405(5) . ?
C17 C20 1.523(5) . ?
C18 C19 1.362(5) . ?
C18 H18 0.95 . ?
C19 N5 1.350(4) . ?
C19 H19 0.95 . ?
C20 C23 1.523(5) . ?
C20 C21 1.527(5) . ?
C20 C22 1.546(5) . ?
C21 H21A 0.98 . ?
C21 H21B 0.98 . ?
C21 H21C 0.98 . ?
C22 H22A 0.98 . ?
C22 H22B 0.98 . ?
C22 H22C 0.98 . ?
C23 O3 1.405(4) . ?
C23 H23A 0.99 . ?
C23 H23B 0.99 . ?
C24 O3 1.427(4) . ?
C24 H24A 0.98 . ?
C24 H24B 0.98 . ?
C24 H24C 0.98 . ?
B N1 1.534(5) . ?
B N3 1.537(5) . ?
B N5 1.541(5) . ?
B H1 1 . ?
N1 N2 1.378(4) . ?
N2 Tl 2.600(3) . ?
N3 N4 1.366(5) . ?
N4 Tl 2.703(3) . ?
N5 N6 1.370(4) . ?
N6 Tl 2.597(3) . ?
